data_9012475
loop_
_publ_author_name
'Schuch, A. F.'
'Mills, R. L.'

_publ_section_title
;
 Crystal structures of the three modifications of nitrogen 14 and
 nitrogen 15 at high pressure
 Sample: at T = 20.5 K and P = .4068 GPa
 Note: gamma phase
;
_journal_name_full 'Journal of Chemical Physics'
_journal_page_first 6000
_journal_page_last 6008
_journal_paper_doi 10.1063/1.1672899
_journal_volume 52
_journal_year 1970
_chemical_compound_source Synthetic
_chemical_formula_sum N2
_chemical_name_common Nitrogen
_chemical_name_mineral Nitrogen
_space_group_IT_number 136
_symmetry_space_group_name_Hall '-P 4n 2n'
_symmetry_space_group_name_H-M 'P 42/m n m'
_cell_angle_alpha 90
_cell_angle_beta 90
_cell_angle_gamma 90
_cell_length_a 3.957
_cell_length_b 3.957
_cell_length_c 5.109
_cell_formula_units_Z 2
_cell_volume 79.996
_database_code_amcsd 0012996
_diffrn_ambient_pressure 4.068e+05
_diffrn_ambient_temperature 20.5
_exptl_crystal_density_diffrn 1.163
_cod_database_code 9012475

loop_
_space_group_symop_operation_xyz
x,y,z
-y,-x,z
y,x,-z
1/2+y,1/2-x,1/2-z
1/2-y,1/2+x,1/2+z
1/2+x,1/2-y,1/2+z
1/2-x,1/2+y,1/2-z
x,y,-z
-x,-y,z
y,x,z
-y,-x,-z
1/2-y,1/2+x,1/2-z
1/2+y,1/2-x,1/2+z
1/2-x,1/2+y,1/2+z
1/2+x,1/2-y,1/2-z
-x,-y,-z

loop_
_atom_site_label
_atom_site_fract_x
_atom_site_fract_y
_atom_site_fract_z
_atom_site_U_iso_or_equiv
N 0.09500 0.09500 0.00000 0.01773

loop_
_cod_related_entry_id
_cod_related_entry_database
_cod_related_entry_code
1 ChemSpider 922
2 AMCSD 0012996
